data_7135590
loop_
_publ_author_name
'Mboyi, Cl&#xe8;ve D'
'Sabbadin, Henri'
'Penouilh, Marie-Jos&#xe9;'
'Bonnin, Quentin'
'Amardeil, R&#xe9;gine'
'Cattey, H&#xe9;l&#xe8;ne'
'Fournier, Sophie'
'Devillers, Charles H.'
'Roger, Julien'
'Hierso, Jean-Cyrille'

_publ_section_title
;
 Small cavitand macrocycles from direct C-C coupling of <i>s</i>-aryl
 tetrazine units.
;
_journal_issue 26
_journal_name_full 'Chemical communications (Cambridge, England)'
_journal_page_first 6987
_journal_page_last 6991
_journal_paper_doi 10.1039/d6cc00124f
_journal_volume 62
_journal_year 2026
_chemical_formula_moiety 'C28 H10 Br3.79 F4.21 N8'
_chemical_formula_sum 'C28 H10 Br3.79 F4.21 N8'
_chemical_formula_weight 841.29
_space_group_crystal_system monoclinic
_space_group_IT_number 15
_space_group_name_Hall '-C 2yc'
_space_group_name_H-M_alt 'C 1 2/c 1'
_atom_sites_solution_hydrogens geom
_atom_sites_solution_primary dual
_audit_update_record
;
2025-11-07 deposited with the CCDC.	2026-03-09 downloaded from the CCDC.
;
_cell_angle_alpha 90
_cell_angle_beta 94.7210(10)
_cell_angle_gamma 90
_cell_formula_units_Z 8
_cell_length_a 27.3462(7)
_cell_length_b 7.8804(2)
_cell_length_c 25.6877(6)
_cell_measurement_reflns_used 9985
_cell_measurement_temperature 115
_cell_measurement_theta_max 27.49
_cell_measurement_theta_min 2.69
_cell_volume 5516.9(2)
_computing_cell_refinement 'SAINT V8.40B (Bruker, 2016)'
_computing_data_collection 'APEX3 (Bruker, 2020)'
_computing_data_reduction 'SAINT V8.40B (Bruker, 2016)'
_computing_molecular_graphics 'Olex2 1.3 (Dolomanov et al., 2009)'
_computing_publication_material 'Olex2 1.3 (Dolomanov et al., 2009)'
_computing_structure_refinement 'SHELXL 2018/3 (Sheldrick, 2015)'
_computing_structure_solution 'SHELXT 2018/2 (Sheldrick, 2018)'
_diffrn_ambient_temperature 115
_diffrn_detector 'CCD Plate'
_diffrn_detector_area_resol_mean '512 x 512'
_diffrn_detector_type APEX2
_diffrn_measured_fraction_theta_full 0.999
_diffrn_measured_fraction_theta_max 0.998
_diffrn_measurement_device '\k-geometry diffractometer'
_diffrn_measurement_device_type 'Bruker APEX-II CCD'
_diffrn_measurement_method '\f and \w scans'
_diffrn_radiation_collimation '0.6 mm'
_diffrn_radiation_monochromator graphite
_diffrn_radiation_probe x-ray
_diffrn_radiation_type 'Mo K\a'
_diffrn_radiation_wavelength 0.71073
_diffrn_radiation_xray_symbol K-L~3~
_diffrn_reflns_av_R_equivalents 0.0412
_diffrn_reflns_av_unetI/netI 0.0301
_diffrn_reflns_Laue_measured_fraction_full 0.999
_diffrn_reflns_Laue_measured_fraction_max 0.998
_diffrn_reflns_limit_h_max 35
_diffrn_reflns_limit_h_min -35
_diffrn_reflns_limit_k_max 10
_diffrn_reflns_limit_k_min -10
_diffrn_reflns_limit_l_max 33
_diffrn_reflns_limit_l_min -33
_diffrn_reflns_number 40594
_diffrn_reflns_point_group_measured_fraction_full 0.999
_diffrn_reflns_point_group_measured_fraction_max 0.998
_diffrn_reflns_theta_full 25.242
_diffrn_reflns_theta_max 27.491
_diffrn_reflns_theta_min 2.691
_diffrn_source 'X-ray tube'
_diffrn_source_current 5.0
_diffrn_source_power 0.1
_diffrn_source_target Mo
_diffrn_source_type 'Siemens KFF Mo 2K-180'
_diffrn_source_voltage 20.0
_diffrn_standards_number 0
_exptl_absorpt_coefficient_mu 5.598
_exptl_absorpt_correction_T_max 0.7456
_exptl_absorpt_correction_T_min 0.4094
_exptl_absorpt_correction_type multi-scan
_exptl_absorpt_process_details
;
SADABS-2016/2 (Bruker,2016/2) was used for absorption correction.
wR2(int) was 0.1271 before and 0.0468 after correction.
The Ratio of minimum to maximum transmission is 0.5491.
The \l/2 correction factor is Not present.
;
_exptl_crystal_colour 'clear light red'
_exptl_crystal_colour_lustre clear
_exptl_crystal_colour_modifier light
_exptl_crystal_colour_primary red
_exptl_crystal_density_diffrn 2.026
_exptl_crystal_description prism
_exptl_crystal_F_000 3236
_exptl_crystal_recrystallization_method 'The material was recrystallised from DCM by slow evaporation'
_exptl_crystal_size_max 0.35
_exptl_crystal_size_mid 0.25
_exptl_crystal_size_min 0.1
_refine_diff_density_max 0.769
_refine_diff_density_min -1.221
_refine_diff_density_rms 0.119
_refine_ls_extinction_method none
_refine_ls_goodness_of_fit_ref 1.126
_refine_ls_hydrogen_treatment constr
_refine_ls_matrix_type full
_refine_ls_number_parameters 402
_refine_ls_number_reflns 6318
_refine_ls_number_restraints 6
_refine_ls_restrained_S_all 1.126
_refine_ls_R_factor_all 0.0545
_refine_ls_R_factor_gt 0.0441
_refine_ls_shift/su_max 0.001
_refine_ls_shift/su_mean 0.000
_refine_ls_structure_factor_coef Fsqd
_refine_ls_weighting_details 'w=1/[\s^2^(Fo^2^)+(0.0298P)^2^+51.0751P] where P=(Fo^2^+2Fc^2^)/3'
_refine_ls_weighting_scheme calc
_refine_ls_wR_factor_gt 0.0945
_refine_ls_wR_factor_ref 0.0979
_reflns_Friedel_coverage 0.000
_reflns_number_gt 5525
_reflns_number_total 6318
_reflns_threshold_expression 'I > 2\s(I)'
_cod_data_source_file d6cc00124f2.cif
_cod_data_source_block Compound_4c
_cod_depositor_comments 'Adding full bibliography for 7135589--7135593.cif.'
_cod_database_code 7135590
_shelx_shelxl_version_number 2018/3
_shelx_space_group_comment
;
The symmetry employed for this shelxl refinement is uniquely defined
by the following loop, which should always be used as a source of
symmetry information in preference to the above space-group names.
They are only intended as comments.
;
_shelx_estimated_absorpt_t_max 0.604
_shelx_estimated_absorpt_t_min 0.245
_olex2_refinement_description
;
1. Fixed Uiso
 At 1.2 times of:
  All C(H) groups
2. Uiso/Uaniso restraints and constraints
Uanis(C21) \\sim Ueq: with sigma of 0.005 and sigma for terminal atoms of 0.01
3. Others
 Sof(F5)=1-FVAR(1)
 Sof(Br4)=FVAR(1)
4.a Aromatic/amide H refined with riding coordinates:
 C4(H4), C5(H5), C6(H6), C11(H11), C12(H12), C17(H17), C18(H18), C25(H25),
 C26(H26), C27(H27)
;
_olex2_diffrn_ambient_temperature_device 'Oxford Cryosystems'
_olex2_exptl_crystal_mounting_method 'The crystal was mounted on a mylar loop oil'
_olex2_submission_special_instructions 'No special instructions were received'

loop_
_space_group_symop_operation_xyz
'x, y, z'
'-x, y, -z+1/2'
'x+1/2, y+1/2, z'
'-x+1/2, y+1/2, -z+1/2'
'-x, -y, -z'
'x, -y, z-1/2'
'-x+1/2, -y+1/2, -z'
'x+1/2, -y+1/2, z-1/2'

loop_
_atom_site_label
_atom_site_type_symbol
_atom_site_fract_x
_atom_site_fract_y
_atom_site_fract_z
_atom_site_U_iso_or_equiv
_atom_site_adp_type
_atom_site_occupancy
_atom_site_site_symmetry_order
_atom_site_calc_flag
_atom_site_refinement_flags_posn
_atom_site_refinement_flags_adp
_atom_site_refinement_flags_occupancy
_atom_site_disorder_assembly
_atom_site_disorder_group
Br1 Br 0.17713(2) 0.91489(6) 0.66954(2) 0.03235(13) Uani 1 1 d . . . . .
Br2 Br 0.44383(2) 0.53253(5) 0.44407(2) 0.01696(10) Uani 1 1 d . . . . .
Br3 Br 0.36978(2) 0.94452(5) 0.42090(2) 0.02481(12) Uani 1 1 d . . . . .
F1 F 0.31878(10) 1.3421(3) 0.64127(11) 0.0282(6) Uani 1 1 d . . . . .
F2 F 0.25766(9) 0.4912(3) 0.54931(10) 0.0226(5) Uani 1 1 d . . . . .
F3 F 0.48854(10) 0.9579(3) 0.62705(10) 0.0302(6) Uani 1 1 d . . . . .
F4 F 0.39614(12) 0.1190(4) 0.65449(11) 0.0410(7) Uani 1 1 d . . . . .
N1 N 0.28534(14) 0.8644(4) 0.64616(13) 0.0209(8) Uani 1 1 d . . . . .
N2 N 0.30201(13) 0.7429(4) 0.61641(14) 0.0203(7) Uani 1 1 d . . . . .
N3 N 0.29186(12) 1.0638(4) 0.57751(13) 0.0159(7) Uani 1 1 d . . . . .
N4 N 0.31023(12) 0.9439(4) 0.54852(13) 0.0160(7) Uani 1 1 d . . . . .
N5 N 0.44731(13) 0.5236(5) 0.59690(13) 0.0205(7) Uani 1 1 d . . . . .
N6 N 0.44521(14) 0.4052(5) 0.63351(13) 0.0213(8) Uani 1 1 d . . . . .
N7 N 0.40748(14) 0.7174(4) 0.65030(13) 0.0206(7) Uani 1 1 d . . . . .
N8 N 0.40430(14) 0.5987(4) 0.68631(13) 0.0200(7) Uani 1 1 d . . . . .
C1 C 0.27850(14) 1.0186(5) 0.62450(15) 0.0149(8) Uani 1 1 d . . . . .
C2 C 0.25505(15) 1.1497(5) 0.65560(15) 0.0162(8) Uani 1 1 d . . . . .
C3 C 0.21138(15) 1.1225(5) 0.67879(16) 0.0185(8) Uani 1 1 d . . . . .
C4 C 0.19014(17) 1.2480(6) 0.70736(17) 0.0255(10) Uani 1 1 d . . . . .
H4 H 0.160577 1.225765 0.723149 0.031 Uiso 1 1 calc R U . . .
C5 C 0.21212(19) 1.4047(6) 0.71270(17) 0.0272(10) Uani 1 1 d . . . . .
H5 H 0.197587 1.491056 0.732122 0.033 Uiso 1 1 calc R U . . .
C6 C 0.25587(18) 1.4377(6) 0.68961(18) 0.0267(10) Uani 1 1 d . . . . .
H6 H 0.271277 1.545583 0.693190 0.032 Uiso 1 1 calc R U . . .
C7 C 0.27572(15) 1.3114(5) 0.66196(16) 0.0182(8) Uani 1 1 d . . . . .
C8 C 0.31197(14) 0.7854(5) 0.56805(14) 0.0130(7) Uani 1 1 d . . . . .
C9 C 0.32791(14) 0.6486(5) 0.53348(14) 0.0118(7) Uani 1 1 d . . . . .
C10 C 0.29908(14) 0.5040(5) 0.52477(16) 0.0156(8) Uani 1 1 d . . . . .
C11 C 0.31023(15) 0.3778(5) 0.49089(16) 0.0175(8) Uani 1 1 d . . . . .
H11 H 0.289327 0.282151 0.485229 0.021 Uiso 1 1 calc R U . . .
C12 C 0.35259(15) 0.3926(5) 0.46511(15) 0.0156(8) Uani 1 1 d . . . . .
H12 H 0.360713 0.307893 0.440964 0.019 Uiso 1 1 calc R U . . .
C13 C 0.38313(14) 0.5319(5) 0.47473(14) 0.0121(7) Uani 1 1 d . . . . .
C14 C 0.37147(14) 0.6616(4) 0.50805(14) 0.0106(7) Uani 1 1 d . . . . .
C15 C 0.40500(13) 0.8086(5) 0.52004(15) 0.0117(7) Uani 1 1 d . . . . .
C16 C 0.40826(15) 0.9449(5) 0.48566(15) 0.0151(8) Uani 1 1 d . . . . .
C17 C 0.43768(15) 1.0843(5) 0.49875(18) 0.0206(9) Uani 1 1 d . . . . .
H17 H 0.439571 1.175224 0.474724 0.025 Uiso 1 1 calc R U . . .
C18 C 0.46429(16) 1.0904(5) 0.54691(18) 0.0228(9) Uani 1 1 d . . . . .
H18 H 0.484204 1.185902 0.556608 0.027 Uiso 1 1 calc R U . . .
C19 C 0.46134(15) 0.9558(5) 0.58039(17) 0.0212(9) Uani 1 1 d . . . . .
C20 C 0.43256(14) 0.8148(5) 0.56847(15) 0.0142(8) Uani 1 1 d . . . . .
C21 C 0.42955(14) 0.6768(5) 0.60740(14) 0.0133(7) Uani 1 1 d . U . . .
C22 C 0.42447(15) 0.4474(5) 0.67733(14) 0.0156(8) Uani 1 1 d . . . . .
C23 C 0.42383(14) 0.3160(5) 0.71827(15) 0.0159(8) Uani 1 1 d . . . . .
C24 C 0.43673(14) 0.3480(5) 0.77111(15) 0.0166(8) Uani 1 1 d . . . . .
C25 C 0.43763(16) 0.2209(6) 0.80799(16) 0.0212(9) Uani 1 1 d . . . . .
H25 H 0.447132 0.244958 0.843626 0.025 Uiso 1 1 calc R U . . .
C26 C 0.42447(17) 0.0569(6) 0.79249(17) 0.0235(9) Uani 1 1 d . . . . .
H26 H 0.424804 -0.031064 0.817822 0.028 Uiso 1 1 calc R U . . .
C27 C 0.41089(16) 0.0202(6) 0.74061(16) 0.0221(9) Uani 1 1 d . . . . .
H27 H 0.401747 -0.091701 0.730047 0.027 Uiso 1 1 calc R U . . .
C28 C 0.41095(15) 0.1497(5) 0.70475(15) 0.0187(8) Uani 1 1 d . . . . .
Br4 Br 0.45390(2) 0.57406(9) 0.79576(2) 0.0223(2) Uani 0.790(3) 1 d . . P A 2
F5 F 0.4518(4) 0.487(2) 0.7877(5) 0.021(3) Uiso 0.210(3) 1 d . . P A 1

loop_
_atom_site_aniso_label
_atom_site_aniso_U_11
_atom_site_aniso_U_22
_atom_site_aniso_U_33
_atom_site_aniso_U_23
_atom_site_aniso_U_13
_atom_site_aniso_U_12
Br1 0.0276(3) 0.0294(2) 0.0418(3) -0.0076(2) 0.0131(2) -0.00952(19)
Br2 0.0198(2) 0.01224(17) 0.0200(2) -0.00159(14) 0.00912(15) -0.00273(15)
Br3 0.0445(3) 0.01407(19) 0.0163(2) 0.00075(15) 0.00518(18) 0.00059(18)
F1 0.0216(14) 0.0246(13) 0.0388(15) -0.0018(11) 0.0058(11) -0.0078(11)
F2 0.0125(12) 0.0265(13) 0.0299(14) -0.0018(10) 0.0074(10) -0.0084(10)
F3 0.0242(14) 0.0329(15) 0.0317(15) -0.0138(12) -0.0082(11) -0.0076(11)
F4 0.054(2) 0.0393(17) 0.0293(15) -0.0052(13) 0.0001(14) 0.0030(15)
N1 0.028(2) 0.0204(17) 0.0157(17) 0.0015(13) 0.0097(15) 0.0028(15)
N2 0.024(2) 0.0190(17) 0.0193(18) 0.0020(14) 0.0088(14) 0.0028(15)
N3 0.0141(17) 0.0158(16) 0.0179(17) -0.0003(13) 0.0023(13) 0.0018(13)
N4 0.0160(17) 0.0152(16) 0.0172(17) 0.0008(13) 0.0049(13) 0.0016(13)
N5 0.0237(19) 0.0255(18) 0.0123(16) 0.0010(14) 0.0018(14) 0.0086(15)
N6 0.026(2) 0.0248(18) 0.0134(16) 0.0025(14) 0.0027(14) 0.0125(15)
N7 0.026(2) 0.0194(17) 0.0176(17) -0.0047(14) 0.0074(14) 0.0004(15)
N8 0.026(2) 0.0200(17) 0.0144(17) -0.0040(13) 0.0050(14) 0.0012(15)
C1 0.0106(19) 0.0187(19) 0.0156(19) 0.0000(15) 0.0016(14) -0.0014(15)
C2 0.016(2) 0.0187(19) 0.0143(19) -0.0002(15) 0.0031(15) -0.0010(16)
C3 0.019(2) 0.0187(19) 0.019(2) -0.0038(15) 0.0058(16) -0.0032(16)
C4 0.028(3) 0.029(2) 0.021(2) -0.0053(18) 0.0125(18) 0.0000(19)
C5 0.040(3) 0.019(2) 0.024(2) -0.0081(17) 0.014(2) 0.0027(19)
C6 0.034(3) 0.023(2) 0.024(2) -0.0036(18) 0.0067(19) -0.0048(19)
C7 0.018(2) 0.0181(19) 0.019(2) 0.0009(15) 0.0050(16) -0.0035(16)
C8 0.0081(18) 0.0175(18) 0.0133(18) 0.0003(14) 0.0007(14) -0.0011(14)
C9 0.0115(19) 0.0124(17) 0.0113(17) 0.0008(13) 0.0003(14) -0.0006(14)
C10 0.0075(18) 0.0202(19) 0.019(2) 0.0020(15) 0.0016(14) -0.0033(15)
C11 0.016(2) 0.0118(17) 0.024(2) -0.0010(15) -0.0018(16) -0.0038(15)
C12 0.016(2) 0.0138(18) 0.0163(19) -0.0026(14) -0.0015(15) -0.0013(15)
C13 0.0121(18) 0.0123(17) 0.0115(17) 0.0017(13) -0.0004(14) 0.0004(14)
C14 0.0095(18) 0.0111(16) 0.0109(17) 0.0024(13) -0.0017(13) -0.0019(14)
C15 0.0087(18) 0.0107(16) 0.0169(19) -0.0041(14) 0.0076(14) -0.0017(13)
C16 0.019(2) 0.0099(17) 0.0171(19) -0.0027(14) 0.0074(15) 0.0006(15)
C17 0.020(2) 0.0101(17) 0.034(2) -0.0006(16) 0.0156(18) -0.0029(15)
C18 0.016(2) 0.0127(18) 0.041(3) -0.0130(17) 0.0094(18) -0.0056(16)
C19 0.015(2) 0.022(2) 0.027(2) -0.0116(17) 0.0028(16) -0.0037(17)
C20 0.0100(19) 0.0140(17) 0.0191(19) -0.0037(14) 0.0056(15) -0.0026(14)
C21 0.0070(17) 0.0200(18) 0.0121(17) -0.0046(14) -0.0042(13) -0.0021(14)
C22 0.0145(19) 0.022(2) 0.0091(17) -0.0040(15) -0.0042(14) 0.0026(16)
C23 0.0116(19) 0.022(2) 0.0141(19) 0.0007(15) 0.0025(14) 0.0044(15)
C24 0.011(2) 0.021(2) 0.017(2) -0.0046(15) 0.0006(15) 0.0034(15)
C25 0.024(2) 0.028(2) 0.0113(19) -0.0013(16) 0.0013(16) 0.0082(18)
C26 0.029(2) 0.024(2) 0.017(2) 0.0018(17) 0.0034(17) 0.0060(18)
C27 0.026(2) 0.020(2) 0.020(2) -0.0027(16) 0.0052(17) 0.0020(17)
C28 0.018(2) 0.028(2) 0.0096(18) -0.0043(15) 0.0006(15) 0.0034(17)
Br4 0.0299(4) 0.0209(4) 0.0152(3) -0.0040(2) -0.0034(2) 0.0049(2)

loop_
_atom_type_symbol
_atom_type_description
_atom_type_scat_dispersion_real
_atom_type_scat_dispersion_imag
_atom_type_scat_source
C C 0.0033 0.0016 'International Tables Vol C Tables 4.2.6.8 and 6.1.1.4'
H H 0.0000 0.0000 'International Tables Vol C Tables 4.2.6.8 and 6.1.1.4'
Br Br -0.2901 2.4595 'International Tables Vol C Tables 4.2.6.8 and 6.1.1.4'
F F 0.0171 0.0103 'International Tables Vol C Tables 4.2.6.8 and 6.1.1.4'
N N 0.0061 0.0033 'International Tables Vol C Tables 4.2.6.8 and 6.1.1.4'

loop_
_geom_angle_atom_site_label_1
_geom_angle_atom_site_label_2
_geom_angle_atom_site_label_3
_geom_angle
_geom_angle_site_symmetry_1
_geom_angle_site_symmetry_3
_geom_angle_publ_flag
N2 N1 C1 117.2(3) . . ?
N1 N2 C8 117.4(3) . . ?
N4 N3 C1 117.5(3) . . ?
N3 N4 C8 117.1(3) . . ?
N6 N5 C21 117.0(3) . . ?
N5 N6 C22 117.7(3) . . ?
N8 N7 C21 117.9(3) . . ?
N7 N8 C22 117.1(3) . . ?
N1 C1 C2 117.3(3) . . ?
N3 C1 N1 125.1(4) . . ?
N3 C1 C2 117.6(3) . . ?
C3 C2 C1 123.1(4) . . ?
C3 C2 C7 116.3(4) . . ?
C7 C2 C1 120.6(4) . . ?
C2 C3 Br1 120.8(3) . . ?
C4 C3 Br1 117.3(3) . . ?
C4 C3 C2 121.8(4) . . ?
C3 C4 H4 120.2 . . ?
C5 C4 C3 119.6(4) . . ?
C5 C4 H4 120.2 . . ?
C4 C5 H5 119.8 . . ?
C4 C5 C6 120.3(4) . . ?
C6 C5 H5 119.8 . . ?
C5 C6 H6 120.8 . . ?
C7 C6 C5 118.4(4) . . ?
C7 C6 H6 120.8 . . ?
F1 C7 C2 118.3(4) . . ?
F1 C7 C6 118.1(4) . . ?
C6 C7 C2 123.5(4) . . ?
N2 C8 N4 125.2(4) . . ?
N2 C8 C9 117.8(3) . . ?
N4 C8 C9 117.0(3) . . ?
C10 C9 C8 120.0(3) . . ?
C10 C9 C14 118.3(3) . . ?
C14 C9 C8 121.7(3) . . ?
F2 C10 C9 118.3(3) . . ?
F2 C10 C11 118.9(3) . . ?
C11 C10 C9 122.8(4) . . ?
C10 C11 H11 120.7 . . ?
C10 C11 C12 118.7(4) . . ?
C12 C11 H11 120.7 . . ?
C11 C12 H12 120.1 . . ?
C11 C12 C13 119.7(4) . . ?
C13 C12 H12 120.1 . . ?
C12 C13 Br2 117.5(3) . . ?
C14 C13 Br2 120.5(3) . . ?
C14 C13 C12 121.8(3) . . ?
C9 C14 C15 119.3(3) . . ?
C13 C14 C9 118.6(3) . . ?
C13 C14 C15 122.0(3) . . ?
C16 C15 C14 122.4(3) . . ?
C16 C15 C20 118.5(3) . . ?
C20 C15 C14 119.1(3) . . ?
C15 C16 Br3 119.6(3) . . ?
C17 C16 Br3 118.9(3) . . ?
C17 C16 C15 121.4(4) . . ?
C16 C17 H17 120.1 . . ?
C18 C17 C16 119.8(4) . . ?
C18 C17 H17 120.1 . . ?
C17 C18 H18 120.7 . . ?
C19 C18 C17 118.7(4) . . ?
C19 C18 H18 120.7 . . ?
F3 C19 C18 119.2(4) . . ?
F3 C19 C20 117.8(4) . . ?
C18 C19 C20 123.0(4) . . ?
C15 C20 C21 121.1(3) . . ?
C19 C20 C15 118.7(4) . . ?
C19 C20 C21 120.1(4) . . ?
N5 C21 N7 125.3(4) . . ?
N5 C21 C20 119.0(3) . . ?
N7 C21 C20 115.7(3) . . ?
N6 C22 C23 117.0(3) . . ?
N8 C22 N6 124.9(4) . . ?
N8 C22 C23 118.1(3) . . ?
C24 C23 C22 123.3(4) . . ?
C28 C23 C22 120.0(4) . . ?
C28 C23 C24 116.8(4) . . ?
C23 C24 Br4 121.3(3) . . ?
C25 C24 C23 121.7(4) . . ?
C25 C24 Br4 117.0(3) . . ?
F5 C24 C23 123.0(7) . . ?
F5 C24 C25 115.0(7) . . ?
C24 C25 H25 120.3 . . ?
C24 C25 C26 119.3(4) . . ?
C26 C25 H25 120.3 . . ?
C25 C26 H26 119.6 . . ?
C27 C26 C25 120.8(4) . . ?
C27 C26 H26 119.6 . . ?
C26 C27 H27 120.8 . . ?
C28 C27 C26 118.4(4) . . ?
C28 C27 H27 120.8 . . ?
F4 C28 C23 117.3(4) . . ?
F4 C28 C27 119.6(4) . . ?
C27 C28 C23 123.1(4) . . ?

loop_
_geom_bond_atom_site_label_1
_geom_bond_atom_site_label_2
_geom_bond_distance
_geom_bond_site_symmetry_2
_geom_bond_publ_flag
Br1 C3 1.890(4) . ?
Br2 C13 1.895(4) . ?
Br3 C16 1.894(4) . ?
F1 C7 1.353(5) . ?
F2 C10 1.345(4) . ?
F3 C19 1.358(5) . ?
F4 C28 1.343(5) . ?
N1 N2 1.329(5) . ?
N1 C1 1.344(5) . ?
N2 C8 1.336(5) . ?
N3 N4 1.327(4) . ?
N3 C1 1.338(5) . ?
N4 C8 1.345(5) . ?
N5 N6 1.329(5) . ?
N5 C21 1.337(5) . ?
N6 C22 1.343(5) . ?
N7 N8 1.323(5) . ?
N7 C21 1.338(5) . ?
N8 C22 1.342(5) . ?
C1 C2 1.484(5) . ?
C2 C3 1.394(5) . ?
C2 C7 1.398(6) . ?
C3 C4 1.387(6) . ?
C4 H4 0.9500 . ?
C4 C5 1.376(6) . ?
C5 H5 0.9500 . ?
C5 C6 1.403(6) . ?
C6 H6 0.9500 . ?
C6 C7 1.361(6) . ?
C8 C9 1.485(5) . ?
C9 C10 1.393(5) . ?
C9 C14 1.409(5) . ?
C10 C11 1.372(6) . ?
C11 H11 0.9500 . ?
C11 C12 1.386(6) . ?
C12 H12 0.9500 . ?
C12 C13 1.389(5) . ?
C13 C14 1.387(5) . ?
C14 C15 1.494(5) . ?
C15 C16 1.398(5) . ?
C15 C20 1.401(6) . ?
C16 C17 1.386(5) . ?
C17 H17 0.9500 . ?
C17 C18 1.384(7) . ?
C18 H18 0.9500 . ?
C18 C19 1.372(6) . ?
C19 C20 1.381(5) . ?
C20 C21 1.484(5) . ?
C22 C23 1.477(5) . ?
C23 C24 1.397(6) . ?
C23 C28 1.394(6) . ?
C24 C25 1.378(6) . ?
C24 Br4 1.935(4) . ?
C24 F5 1.236(19) . ?
C25 H25 0.9500 . ?
C25 C26 1.391(6) . ?
C26 H26 0.9500 . ?
C26 C27 1.384(6) . ?
C27 H27 0.9500 . ?
C27 C28 1.375(6) . ?

loop_
_geom_torsion_atom_site_label_1
_geom_torsion_atom_site_label_2
_geom_torsion_atom_site_label_3
_geom_torsion_atom_site_label_4
_geom_torsion
_geom_torsion_site_symmetry_1
_geom_torsion_site_symmetry_2
_geom_torsion_site_symmetry_3
_geom_torsion_site_symmetry_4
_geom_torsion_publ_flag
Br1 C3 C4 C5 -176.3(4) . . . . ?
Br2 C13 C14 C9 -174.6(3) . . . . ?
Br2 C13 C14 C15 1.8(5) . . . . ?
Br3 C16 C17 C18 177.0(3) . . . . ?
F2 C10 C11 C12 179.1(4) . . . . ?
F3 C19 C20 C15 -178.7(3) . . . . ?
F3 C19 C20 C21 3.9(6) . . . . ?
N1 N2 C8 N4 5.6(6) . . . . ?
N1 N2 C8 C9 -176.6(3) . . . . ?
N1 C1 C2 C3 -50.7(6) . . . . ?
N1 C1 C2 C7 131.0(4) . . . . ?
N2 N1 C1 N3 -7.3(6) . . . . ?
N2 N1 C1 C2 173.8(4) . . . . ?
N2 C8 C9 C10 54.5(5) . . . . ?
N2 C8 C9 C14 -126.7(4) . . . . ?
N3 N4 C8 N2 -8.1(6) . . . . ?
N3 N4 C8 C9 174.1(3) . . . . ?
N3 C1 C2 C3 130.4(4) . . . . ?
N3 C1 C2 C7 -48.0(5) . . . . ?
N4 N3 C1 N1 4.9(6) . . . . ?
N4 N3 C1 C2 -176.2(3) . . . . ?
N4 C8 C9 C10 -127.5(4) . . . . ?
N4 C8 C9 C14 51.3(5) . . . . ?
N5 N6 C22 N8 2.2(6) . . . . ?
N5 N6 C22 C23 -178.1(4) . . . . ?
N6 N5 C21 N7 -4.0(6) . . . . ?
N6 N5 C21 C20 178.0(4) . . . . ?
N6 C22 C23 C24 134.2(4) . . . . ?
N6 C22 C23 C28 -44.3(5) . . . . ?
N7 N8 C22 N6 -3.7(6) . . . . ?
N7 N8 C22 C23 176.6(4) . . . . ?
N8 N7 C21 N5 2.5(6) . . . . ?
N8 N7 C21 C20 -179.5(3) . . . . ?
N8 C22 C23 C24 -46.1(6) . . . . ?
N8 C22 C23 C28 135.4(4) . . . . ?
C1 N1 N2 C8 2.0(6) . . . . ?
C1 N3 N4 C8 2.7(5) . . . . ?
C1 C2 C3 Br1 -2.6(6) . . . . ?
C1 C2 C3 C4 -179.5(4) . . . . ?
C1 C2 C7 F1 -3.2(6) . . . . ?
C1 C2 C7 C6 179.5(4) . . . . ?
C2 C3 C4 C5 0.8(7) . . . . ?
C3 C2 C7 F1 178.3(4) . . . . ?
C3 C2 C7 C6 1.0(6) . . . . ?
C3 C4 C5 C6 -0.3(7) . . . . ?
C4 C5 C6 C7 0.1(7) . . . . ?
C5 C6 C7 F1 -177.8(4) . . . . ?
C5 C6 C7 C2 -0.5(7) . . . . ?
C7 C2 C3 Br1 175.8(3) . . . . ?
C7 C2 C3 C4 -1.1(6) . . . . ?
C8 C9 C10 F2 -1.5(5) . . . . ?
C8 C9 C10 C11 176.0(4) . . . . ?
C8 C9 C14 C13 -177.5(3) . . . . ?
C8 C9 C14 C15 6.0(5) . . . . ?
C9 C10 C11 C12 1.6(6) . . . . ?
C9 C14 C15 C16 -104.7(4) . . . . ?
C9 C14 C15 C20 72.1(5) . . . . ?
C10 C9 C14 C13 1.3(5) . . . . ?
C10 C9 C14 C15 -175.1(3) . . . . ?
C10 C11 C12 C13 1.2(6) . . . . ?
C11 C12 C13 Br2 173.4(3) . . . . ?
C11 C12 C13 C14 -2.7(6) . . . . ?
C12 C13 C14 C9 1.4(5) . . . . ?
C12 C13 C14 C15 177.7(3) . . . . ?
C13 C14 C15 C16 79.0(5) . . . . ?
C13 C14 C15 C20 -104.2(4) . . . . ?
C14 C9 C10 F2 179.6(3) . . . . ?
C14 C9 C10 C11 -2.8(6) . . . . ?
C14 C15 C16 Br3 -0.9(5) . . . . ?
C14 C15 C16 C17 176.5(4) . . . . ?
C14 C15 C20 C19 -176.3(3) . . . . ?
C14 C15 C20 C21 1.1(5) . . . . ?
C15 C16 C17 C18 -0.5(6) . . . . ?
C15 C20 C21 N5 67.8(5) . . . . ?
C15 C20 C21 N7 -110.4(4) . . . . ?
C16 C15 C20 C19 0.6(5) . . . . ?
C16 C15 C20 C21 178.0(3) . . . . ?
C16 C17 C18 C19 1.0(6) . . . . ?
C17 C18 C19 F3 177.8(4) . . . . ?
C17 C18 C19 C20 -0.7(6) . . . . ?
C18 C19 C20 C15 -0.1(6) . . . . ?
C18 C19 C20 C21 -177.5(4) . . . . ?
C19 C20 C21 N5 -114.9(4) . . . . ?
C19 C20 C21 N7 67.0(5) . . . . ?
C20 C15 C16 Br3 -177.8(3) . . . . ?
C20 C15 C16 C17 -0.4(6) . . . . ?
C21 N5 N6 C22 1.6(6) . . . . ?
C21 N7 N8 C22 1.3(6) . . . . ?
C22 C23 C24 C25 -177.3(4) . . . . ?
C22 C23 C24 Br4 3.0(5) . . . . ?
C22 C23 C24 F5 -3.3(9) . . . . ?
C22 C23 C28 F4 -4.6(6) . . . . ?
C22 C23 C28 C27 178.2(4) . . . . ?
C23 C24 C25 C26 -1.2(6) . . . . ?
C24 C23 C28 F4 176.8(4) . . . . ?
C24 C23 C28 C27 -0.4(6) . . . . ?
C24 C25 C26 C27 0.4(7) . . . . ?
C25 C26 C27 C28 0.3(7) . . . . ?
C26 C27 C28 F4 -177.5(4) . . . . ?
C26 C27 C28 C23 -0.3(7) . . . . ?
C28 C23 C24 C25 1.2(6) . . . . ?
C28 C23 C24 Br4 -178.5(3) . . . . ?
C28 C23 C24 F5 175.3(8) . . . . ?
Br4 C24 C25 C26 178.5(3) . . . . ?
F5 C24 C25 C26 -175.7(8) . . . . ?
